data_7111402
loop_
_publ_author_name
'Liao, Wuping'
'von Appen, J&#xFFFD;rg'
'Dronskowski, Richard'

_publ_section_title
;
 LiSr2(NCN)I3: the first empty tetrahedral strontium(ii) entity
 coordinated by carbodiimide units but without strontium?strontium bonding
;
_journal_issue 20
_journal_name_full 'Chemical Communications'
_journal_page_first 2302
_journal_page_last 2303
_journal_paper_doi 10.1039/b408647c
_journal_year 2004
_chemical_formula_sum 'C I3 Li N2 Sr2'
_chemical_formula_weight 602.91
_chemical_name_common 'Li Sr2 C N2 I3'
_chemical_name_systematic
;
?
;
_space_group_IT_number 227
_symmetry_cell_setting cubic
_symmetry_space_group_name_Hall '-F 4vw 2vw 3'
_symmetry_space_group_name_H-M 'F d -3 m :2'
_atom_sites_solution_hydrogens geom
_atom_sites_solution_primary direct
_atom_sites_solution_secondary difmap
_audit_creation_method SHELXL-97
_cell_angle_alpha 90.00
_cell_angle_beta 90.00
_cell_angle_gamma 90.00
_cell_formula_units_Z 16
_cell_length_a 15.2312(13)
_cell_length_b 15.2312(13)
_cell_length_c 15.2312(13)
_cell_measurement_temperature 293(2)
_cell_measurement_theta_max 28.23
_cell_measurement_theta_min 2.32
_cell_volume 3533.5(5)
_computing_cell_refinement 'SMART (Bruker, 2001)'
_computing_data_collection 'SMART (Bruker, 2001)'
_computing_data_reduction 'SAINT+ (Bruker, 1999)'
_computing_molecular_graphics 'PLATON (Spek, 2003)'
_computing_publication_material 'SHELXTL (1998)'
_computing_structure_refinement 'SHELXTL (Sheldrick, 1998)'
_computing_structure_solution 'SHELXTL (Sheldrick, 1998)'
_diffrn_ambient_temperature 293(2)
_diffrn_measured_fraction_theta_full 1.000
_diffrn_measured_fraction_theta_max 1.000
_diffrn_measurement_device_type 'Bruker AXS Apex CCD diffractometer'
_diffrn_measurement_method '\w scan'
_diffrn_radiation_monochromator graphite
_diffrn_radiation_source 'fine-focus sealed tube'
_diffrn_radiation_type MoK\a
_diffrn_radiation_wavelength 0.71073
_diffrn_reflns_av_R_equivalents 0.0595
_diffrn_reflns_av_sigmaI/netI 0.0140
_diffrn_reflns_limit_h_max 20
_diffrn_reflns_limit_h_min -20
_diffrn_reflns_limit_k_max 20
_diffrn_reflns_limit_k_min -20
_diffrn_reflns_limit_l_max 20
_diffrn_reflns_limit_l_min -20
_diffrn_reflns_number 11679
_diffrn_reflns_theta_full 28.23
_diffrn_reflns_theta_max 28.23
_diffrn_reflns_theta_min 2.32
_diffrn_standards_decay_% 0
_diffrn_standards_interval_time none
_diffrn_standards_number none
_exptl_absorpt_coefficient_mu 22.479
_exptl_absorpt_correction_T_max 0.325
_exptl_absorpt_correction_T_min 0.155
_exptl_absorpt_correction_type empirical
_exptl_absorpt_process_details ' SADABS, Sheldrick, 1996'
_exptl_crystal_colour colorless
_exptl_crystal_density_diffrn 4.533
_exptl_crystal_density_method 'not measured'
_exptl_crystal_description block
_exptl_crystal_F_000 4128
_exptl_crystal_size_max 0.15
_exptl_crystal_size_mid 0.07
_exptl_crystal_size_min 0.05
_refine_diff_density_max 0.972
_refine_diff_density_min -0.545
_refine_diff_density_rms 0.139
_refine_ls_extinction_method none
_refine_ls_goodness_of_fit_ref 1.141
_refine_ls_hydrogen_treatment none
_refine_ls_matrix_type full
_refine_ls_number_parameters 12
_refine_ls_number_reflns 248
_refine_ls_number_restraints 0
_refine_ls_restrained_S_all 1.141
_refine_ls_R_factor_all 0.0215
_refine_ls_R_factor_gt 0.0189
_refine_ls_shift/su_max 0.000
_refine_ls_shift/su_mean 0.000
_refine_ls_structure_factor_coef Fsqd
_refine_ls_weighting_details 'calc w=1/[\s^2^(Fo^2^)+(0.0193P)^2^+67.1190P] where P=(Fo^2^+2Fc^2^)/3'
_refine_ls_weighting_scheme calc
_refine_ls_wR_factor_gt 0.0468
_refine_ls_wR_factor_ref 0.0475
_reflns_number_gt 224
_reflns_number_total 248
_reflns_threshold_expression >2sigma(I)
_cod_data_source_file b408647csup1.cif
_cod_data_source_block a170m
_cod_original_sg_symbol_H-M 'F d -3 m'
_cod_database_code 7111402

loop_
_symmetry_equiv_pos_as_xyz
'x, y, z'
'-x+3/4, -y+1/4, z+1/2'
'-x+1/4, y+1/2, -z+3/4'
'x+1/2, -y+3/4, -z+1/4'
'z, x, y'
'z+1/2, -x+3/4, -y+1/4'
'-z+3/4, -x+1/4, y+1/2'
'-z+1/4, x+1/2, -y+3/4'
'y, z, x'
'-y+1/4, z+1/2, -x+3/4'
'y+1/2, -z+3/4, -x+1/4'
'-y+3/4, -z+1/4, x+1/2'
'y+3/4, x+1/4, -z+1/2'
'-y, -x, -z'
'y+1/4, -x+1/2, z+3/4'
'-y+1/2, x+3/4, z+1/4'
'x+3/4, z+1/4, -y+1/2'
'-x+1/2, z+3/4, y+1/4'
'-x, -z, -y'
'x+1/4, -z+1/2, y+3/4'
'z+3/4, y+1/4, -x+1/2'
'z+1/4, -y+1/2, x+3/4'
'-z+1/2, y+3/4, x+1/4'
'-z, -y, -x'
'x, y+1/2, z+1/2'
'-x+3/4, -y+3/4, z+1'
'-x+1/4, y+1, -z+5/4'
'x+1/2, -y+5/4, -z+3/4'
'z, x+1/2, y+1/2'
'z+1/2, -x+5/4, -y+3/4'
'-z+3/4, -x+3/4, y+1'
'-z+1/4, x+1, -y+5/4'
'y, z+1/2, x+1/2'
'-y+1/4, z+1, -x+5/4'
'y+1/2, -z+5/4, -x+3/4'
'-y+3/4, -z+3/4, x+1'
'y+3/4, x+3/4, -z+1'
'-y, -x+1/2, -z+1/2'
'y+1/4, -x+1, z+5/4'
'-y+1/2, x+5/4, z+3/4'
'x+3/4, z+3/4, -y+1'
'-x+1/2, z+5/4, y+3/4'
'-x, -z+1/2, -y+1/2'
'x+1/4, -z+1, y+5/4'
'z+3/4, y+3/4, -x+1'
'z+1/4, -y+1, x+5/4'
'-z+1/2, y+5/4, x+3/4'
'-z, -y+1/2, -x+1/2'
'x+1/2, y, z+1/2'
'-x+5/4, -y+1/4, z+1'
'-x+3/4, y+1/2, -z+5/4'
'x+1, -y+3/4, -z+3/4'
'z+1/2, x, y+1/2'
'z+1, -x+3/4, -y+3/4'
'-z+5/4, -x+1/4, y+1'
'-z+3/4, x+1/2, -y+5/4'
'y+1/2, z, x+1/2'
'-y+3/4, z+1/2, -x+5/4'
'y+1, -z+3/4, -x+3/4'
'-y+5/4, -z+1/4, x+1'
'y+5/4, x+1/4, -z+1'
'-y+1/2, -x, -z+1/2'
'y+3/4, -x+1/2, z+5/4'
'-y+1, x+3/4, z+3/4'
'x+5/4, z+1/4, -y+1'
'-x+1, z+3/4, y+3/4'
'-x+1/2, -z, -y+1/2'
'x+3/4, -z+1/2, y+5/4'
'z+5/4, y+1/4, -x+1'
'z+3/4, -y+1/2, x+5/4'
'-z+1, y+3/4, x+3/4'
'-z+1/2, -y, -x+1/2'
'x+1/2, y+1/2, z'
'-x+5/4, -y+3/4, z+1/2'
'-x+3/4, y+1, -z+3/4'
'x+1, -y+5/4, -z+1/4'
'z+1/2, x+1/2, y'
'z+1, -x+5/4, -y+1/4'
'-z+5/4, -x+3/4, y+1/2'
'-z+3/4, x+1, -y+3/4'
'y+1/2, z+1/2, x'
'-y+3/4, z+1, -x+3/4'
'y+1, -z+5/4, -x+1/4'
'-y+5/4, -z+3/4, x+1/2'
'y+5/4, x+3/4, -z+1/2'
'-y+1/2, -x+1/2, -z'
'y+3/4, -x+1, z+3/4'
'-y+1, x+5/4, z+1/4'
'x+5/4, z+3/4, -y+1/2'
'-x+1, z+5/4, y+1/4'
'-x+1/2, -z+1/2, -y'
'x+3/4, -z+1, y+3/4'
'z+5/4, y+3/4, -x+1/2'
'z+3/4, -y+1, x+3/4'
'-z+1, y+5/4, x+1/4'
'-z+1/2, -y+1/2, -x'
'-x, -y, -z'
'x-3/4, y-1/4, -z-1/2'
'x-1/4, -y-1/2, z-3/4'
'-x-1/2, y-3/4, z-1/4'
'-z, -x, -y'
'-z-1/2, x-3/4, y-1/4'
'z-3/4, x-1/4, -y-1/2'
'z-1/4, -x-1/2, y-3/4'
'-y, -z, -x'
'y-1/4, -z-1/2, x-3/4'
'-y-1/2, z-3/4, x-1/4'
'y-3/4, z-1/4, -x-1/2'
'-y-3/4, -x-1/4, z-1/2'
'y, x, z'
'-y-1/4, x-1/2, -z-3/4'
'y-1/2, -x-3/4, -z-1/4'
'-x-3/4, -z-1/4, y-1/2'
'x-1/2, -z-3/4, -y-1/4'
'x, z, y'
'-x-1/4, z-1/2, -y-3/4'
'-z-3/4, -y-1/4, x-1/2'
'-z-1/4, y-1/2, -x-3/4'
'z-1/2, -y-3/4, -x-1/4'
'z, y, x'
'-x, -y+1/2, -z+1/2'
'x-3/4, y+1/4, -z'
'x-1/4, -y, z-1/4'
'-x-1/2, y-1/4, z+1/4'
'-z, -x+1/2, -y+1/2'
'-z-1/2, x-1/4, y+1/4'
'z-3/4, x+1/4, -y'
'z-1/4, -x, y-1/4'
'-y, -z+1/2, -x+1/2'
'y-1/4, -z, x-1/4'
'-y-1/2, z-1/4, x+1/4'
'y-3/4, z+1/4, -x'
'-y-3/4, -x+1/4, z'
'y, x+1/2, z+1/2'
'-y-1/4, x, -z-1/4'
'y-1/2, -x-1/4, -z+1/4'
'-x-3/4, -z+1/4, y'
'x-1/2, -z-1/4, -y+1/4'
'x, z+1/2, y+1/2'
'-x-1/4, z, -y-1/4'
'-z-3/4, -y+1/4, x'
'-z-1/4, y, -x-1/4'
'z-1/2, -y-1/4, -x+1/4'
'z, y+1/2, x+1/2'
'-x+1/2, -y, -z+1/2'
'x-1/4, y-1/4, -z'
'x+1/4, -y-1/2, z-1/4'
'-x, y-3/4, z+1/4'
'-z+1/2, -x, -y+1/2'
'-z, x-3/4, y+1/4'
'z-1/4, x-1/4, -y'
'z+1/4, -x-1/2, y-1/4'
'-y+1/2, -z, -x+1/2'
'y+1/4, -z-1/2, x-1/4'
'-y, z-3/4, x+1/4'
'y-1/4, z-1/4, -x'
'-y-1/4, -x-1/4, z'
'y+1/2, x, z+1/2'
'-y+1/4, x-1/2, -z-1/4'
'y, -x-3/4, -z+1/4'
'-x-1/4, -z-1/4, y'
'x, -z-3/4, -y+1/4'
'x+1/2, z, y+1/2'
'-x+1/4, z-1/2, -y-1/4'
'-z-1/4, -y-1/4, x'
'-z+1/4, y-1/2, -x-1/4'
'z, -y-3/4, -x+1/4'
'z+1/2, y, x+1/2'
'-x+1/2, -y+1/2, -z'
'x-1/4, y+1/4, -z-1/2'
'x+1/4, -y, z-3/4'
'-x, y-1/4, z-1/4'
'-z+1/2, -x+1/2, -y'
'-z, x-1/4, y-1/4'
'z-1/4, x+1/4, -y-1/2'
'z+1/4, -x, y-3/4'
'-y+1/2, -z+1/2, -x'
'y+1/4, -z, x-3/4'
'-y, z-1/4, x-1/4'
'y-1/4, z+1/4, -x-1/2'
'-y-1/4, -x+1/4, z-1/2'
'y+1/2, x+1/2, z'
'-y+1/4, x, -z-3/4'
'y, -x-1/4, -z-1/4'
'-x-1/4, -z+1/4, y-1/2'
'x, -z-1/4, -y-1/4'
'x+1/2, z+1/2, y'
'-x+1/4, z, -y-3/4'
'-z-1/4, -y+1/4, x-1/2'
'-z+1/4, y, -x-3/4'
'z, -y-1/4, -x-1/4'
'z+1/2, y+1/2, x'

loop_
_atom_site_label
_atom_site_type_symbol
_atom_site_fract_x
_atom_site_fract_y
_atom_site_fract_z
_atom_site_U_iso_or_equiv
_atom_site_adp_type
_atom_site_occupancy
_atom_site_symmetry_multiplicity
_atom_site_calc_flag
_atom_site_refinement_flags
Sr Sr 0.03257(3) 0.21743(3) 0.03257(3) 0.0149(2) Uani 1 6 d S
I I 0.07390(3) 0.3750 -0.1250 0.02130(18) Uani 1 4 d S
N N 0.0474(3) 0.2026(3) 0.2026(3) 0.0137(15) Uiso 1 6 d S
C C 0.0000 0.2500 0.2500 0.012(2) Uiso 1 12 d S
Li Li 0.0000 0.5000 0.0000 0.037(7) Uiso 1 12 d S

loop_
_atom_site_aniso_label
_atom_site_aniso_U_11
_atom_site_aniso_U_22
_atom_site_aniso_U_33
_atom_site_aniso_U_23
_atom_site_aniso_U_13
_atom_site_aniso_U_12
Sr 0.0149(2) 0.0149(2) 0.0149(2) 0.00178(18) -0.00178(18) 0.00178(18)
I 0.0255(3) 0.0192(2) 0.0192(2) 0.00025(19) 0.000 0.000

loop_
_atom_type_symbol
_atom_type_description
_atom_type_scat_dispersion_real
_atom_type_scat_dispersion_imag
_atom_type_scat_source
C C 0.0033 0.0016 'International Tables Vol C Tables 4.2.6.8 and 6.1.1.4'
Li Li -0.0003 0.0001 'International Tables Vol C Tables 4.2.6.8 and 6.1.1.4'
N N 0.0061 0.0033 'International Tables Vol C Tables 4.2.6.8 and 6.1.1.4'
Sr Sr -1.5307 3.2498 'International Tables Vol C Tables 4.2.6.8 and 6.1.1.4'
I I -0.4742 1.8119 'International Tables Vol C Tables 4.2.6.8 and 6.1.1.4'

loop_
_geom_angle_atom_site_label_1
_geom_angle_atom_site_label_2
_geom_angle_atom_site_label_3
_geom_angle
_geom_angle_site_symmetry_1
_geom_angle_site_symmetry_3
N Sr N 79.7(2) 27_544 .
N Sr N 79.7(2) 27_544 76_445
N Sr N 79.7(2) . 76_445
N Sr C 94.21(9) 27_544 76_445
N Sr C 94.21(9) . 76_445
N Sr C 18.99(14) 76_445 76_445
N Sr C 18.99(14) 27_544 27_544
N Sr C 94.21(9) . 27_544
N Sr C 94.21(9) 76_445 27_544
C Sr C 105.379(14) 76_445 27_544
N Sr C 94.21(9) 27_544 .
N Sr C 18.99(14) . .
N Sr C 94.21(9) 76_445 .
C Sr C 105.379(14) 76_445 .
C Sr C 105.379(14) 27_544 .
N Sr I 137.26(6) 27_544 78_445
N Sr I 137.26(6) . 78_445
N Sr I 86.52(14) 76_445 78_445
C Sr I 67.533(9) 76_445 78_445
C Sr I 127.230(8) 27_544 78_445
C Sr I 127.230(8) . 78_445
N Sr I 86.52(14) 27_544 .
N Sr I 137.26(6) . .
N Sr I 137.26(6) 76_445 .
C Sr I 127.230(8) 76_445 .
C Sr I 67.533(9) 27_544 .
C Sr I 127.230(8) . .
I Sr I 76.72(2) 78_445 .
N Sr I 137.26(6) 27_544 81_455
N Sr I 86.52(14) . 81_455
N Sr I 137.26(6) 76_445 81_455
C Sr I 127.230(8) 76_445 81_455
C Sr I 127.230(8) 27_544 81_455
C Sr I 67.533(9) . 81_455
I Sr I 76.72(2) 78_445 81_455
I Sr I 76.72(2) . 81_455
N Sr I 70.63(6) 27_544 125
N Sr I 70.63(6) . 125
N Sr I 140.91(14) 76_445 125
C Sr I 159.89(3) 76_445 125
C Sr I 64.125(3) 27_544 125
C Sr I 64.125(3) . 125
I Sr I 132.57(3) 78_445 125
I Sr I 66.631(6) . 125
I Sr I 66.631(6) 81_455 125
N Sr I 140.91(14) 27_544 146
N Sr I 70.63(6) . 146
N Sr I 70.63(6) 76_445 146
C Sr I 64.125(3) 76_445 146
C Sr I 159.89(3) 27_544 146
C Sr I 64.125(3) . 146
I Sr I 66.631(6) 78_445 146
I Sr I 132.57(3) . 146
I Sr I 66.631(6) 81_455 146
I Sr I 119.691(3) 125 146
N Sr I 70.63(6) 27_544 130
N Sr I 140.91(14) . 130
N Sr I 70.63(6) 76_445 130
C Sr I 64.125(3) 76_445 130
C Sr I 64.125(3) 27_544 130
C Sr I 159.89(3) . 130
I Sr I 66.631(6) 78_445 130
I Sr I 66.631(6) . 130
I Sr I 132.57(3) 81_455 130
I Sr I 119.691(3) 125 130
I Sr I 119.691(3) 146 130
Li I Li 134.628(19) 52_454 .
Li I Sr 85.967(6) 52_454 .
Li I Sr 85.967(6) . .
Li I Sr 85.966(6) 52_454 52_454
Li I Sr 85.967(6) . 52_454
Sr I Sr 158.98(3) . 52_454
Li I Sr 144.752(19) 52_454 122_655
Li I Sr 80.621(13) . 122_655
Sr I Sr 98.891(10) . 122_655
Sr I Sr 98.891(10) 52_454 122_655
Li I Sr 80.621(13) 52_454 147_565
Li I Sr 144.752(19) . 147_565
Sr I Sr 98.891(10) . 147_565
Sr I Sr 98.891(10) 52_454 147_565
Sr I Sr 64.13(3) 122_655 147_565
C N Sr 118.24(14) . 27_544
C N Sr 118.24(14) . .
Sr N Sr 99.45(18) 27_544 .
C N Sr 118.24(14) . 76_445
Sr N Sr 99.45(18) 27_544 76_445
Sr N Sr 99.45(18) . 76_445
N C N 180.0(3) . 121
N C Sr 137.223(13) . 121
N C Sr 42.777(13) 121 121
N C Sr 137.223(13) . 99_566
N C Sr 42.777(13) 121 99_566
Sr C Sr 72.05(2) 121 99_566
N C Sr 42.777(13) . .
N C Sr 137.223(13) 121 .
Sr C Sr 180.0 121 .
Sr C Sr 107.95(2) 99_566 .
N C Sr 42.777(13) . 76_445
N C Sr 137.223(13) 121 76_445
Sr C Sr 107.95(2) 121 76_445
Sr C Sr 107.95(2) 99_566 76_445
Sr C Sr 72.05(2) . 76_445
N C Sr 137.223(13) . 148_565
N C Sr 42.777(13) 121 148_565
Sr C Sr 72.05(2) 121 148_565
Sr C Sr 72.05(2) 99_566 148_565
Sr C Sr 107.95(2) . 148_565
Sr C Sr 180.000(16) 76_445 148_565
N C Sr 42.777(13) . 27_544
N C Sr 137.223(13) 121 27_544
Sr C Sr 107.95(2) 121 27_544
Sr C Sr 180.0 99_566 27_544
Sr C Sr 72.05(2) . 27_544
Sr C Sr 72.05(2) 76_445 27_544
Sr C Sr 107.95(2) 148_565 27_544
I Li I 94.451(13) 177 97_565
I Li I 85.549(13) 177 .
I Li I 180.0 97_565 .
I Li I 85.549(13) 177 29_554
I Li I 85.549(13) 97_565 29_554
I Li I 94.451(13) . 29_554
I Li I 94.451(13) 177 125
I Li I 94.451(13) 97_565 125
I Li I 85.549(13) . 125
I Li I 180.000(19) 29_554 125
I Li I 180.0 177 81_455
I Li I 85.549(13) 97_565 81_455
I Li I 94.451(13) . 81_455
I Li I 94.451(13) 29_554 81_455
I Li I 85.549(13) 125 81_455

loop_
_geom_bond_atom_site_label_1
_geom_bond_atom_site_label_2
_geom_bond_distance
_geom_bond_site_symmetry_2
Sr N 2.610(3) 27_544
Sr N 2.610(3) .
Sr N 2.610(3) 76_445
Sr C 3.3853(4) 76_445
Sr C 3.3853(4) 27_544
Sr C 3.3853(4) .
Sr I 3.4519(6) 78_445
Sr I 3.4519(6) .
Sr I 3.4519(6) 81_455
Sr I 3.7504(5) 125
Sr I 3.7504(5) 146
Sr I 3.7504(5) 130
I Li 2.9183(3) 52_454
I Li 2.9183(3) .
I Sr 3.4519(6) 52_454
I Sr 3.7504(6) 122_655
I Sr 3.7504(6) 147_565
N C 1.250(7) .
N Sr 2.610(3) 27_544
N Sr 2.610(3) 76_445
C N 1.250(7) 121
C Sr 3.3853(4) 121
C Sr 3.3853(4) 99_566
C Sr 3.3853(4) 76_445
C Sr 3.3853(4) 148_565
C Sr 3.3853(4) 27_544
Li I 2.9183(3) 177
Li I 2.9183(3) 97_565
Li I 2.9183(3) 29_554
Li I 2.9183(3) 125
Li I 2.9183(3) 81_455
